data_2234491
loop_
_publ_author_name
'Journot, Guillaume'
'Neier, Reinhard'
'Stoeckli-Evans, Helen'

_publ_section_title
;
 4-Chlorobenzoyl-<i>meso</i>-octamethylcalix[2]pyrrolidino[2]pyrrole: an
 acyl chloride derivative of a partially reduced calix[4] pyrrole
;
_journal_coeditor_code ZQ2154
_journal_issue 4
_journal_name_full 'Acta Crystallographica Section E'
_journal_page_first o976
_journal_page_last o977
_journal_paper_doi 10.1107/S1600536812007003
_journal_volume 68
_journal_year 2012
_chemical_formula_moiety 'C35 H47 Cl N4 O'
_chemical_formula_sum 'C35 H47 Cl N4 O'
_chemical_formula_weight 575.22
_chemical_melting_point 501
_chemical_name_common
;
4-Chlorobenzoyl-<i>meso</i>-octamethylcalix[2]pyrrolidino[2]pyrrole
;
_chemical_name_systematic
;
21-[(4-chlorophenyl)carbonyl]-2,2,7,7,12,12,17,17-octamethyl-21,22,23,24-
tetraazapentacyclo[16.2.1.1^3,6^.1^8,11^.1^13,16^]tetracosa-3,5,13,15-tetraene
;
_space_group_IT_number 14
_symmetry_cell_setting monoclinic
_symmetry_space_group_name_Hall '-P 2yn'
_symmetry_space_group_name_H-M 'P 1 21/n 1'
_atom_sites_solution_hydrogens geom
_atom_sites_solution_primary direct
_atom_sites_solution_secondary difmap
_audit_creation_method SHELXL-97
_cell_angle_alpha 90.00
_cell_angle_beta 96.798(4)
_cell_angle_gamma 90.00
_cell_formula_units_Z 4
_cell_length_a 10.3224(6)
_cell_length_b 12.0389(4)
_cell_length_c 25.3311(13)
_cell_measurement_reflns_used 16706
_cell_measurement_temperature 173(2)
_cell_measurement_theta_max 26.06
_cell_measurement_theta_min 1.62
_cell_volume 3125.8(3)
_computing_cell_refinement 'X-AREA (Stoe & Cie, 2009)'
_computing_data_collection 'X-AREA (Stoe & Cie, 2009)'
_computing_data_reduction 'X-RED32 (Stoe & Cie, 2009)'
_computing_molecular_graphics 'PLATON (Spek, 2009)'
_computing_publication_material
;
SHELXL97 (Sheldrick, 2008), PLATON (Spek, 2009) and publCIF
(Westrip, 2010)
;
_computing_structure_refinement 'SHELXL97 (Sheldrick, 2008)'
_computing_structure_solution 'SHELXS97 (Sheldrick, 2008)'
_diffrn_ambient_temperature 173(2)
_diffrn_measured_fraction_theta_full 0.998
_diffrn_measured_fraction_theta_max 0.998
_diffrn_measurement_device '2-circle goniometer'
_diffrn_measurement_device_type 'Stoe IPDS 2'
_diffrn_measurement_method '\f + \w scans'
_diffrn_radiation_monochromator graphite
_diffrn_radiation_source 'fine-focus sealed tube'
_diffrn_radiation_type MoK\a
_diffrn_radiation_wavelength 0.71073
_diffrn_reflns_av_R_equivalents 0.0760
_diffrn_reflns_av_sigmaI/netI 0.0565
_diffrn_reflns_limit_h_max 12
_diffrn_reflns_limit_h_min -12
_diffrn_reflns_limit_k_max 14
_diffrn_reflns_limit_k_min -14
_diffrn_reflns_limit_l_max 30
_diffrn_reflns_limit_l_min -30
_diffrn_reflns_number 32665
_diffrn_reflns_theta_full 25.63
_diffrn_reflns_theta_max 25.63
_diffrn_reflns_theta_min 1.62
_diffrn_standards_decay_% 0
_diffrn_standards_number 0
_exptl_absorpt_coefficient_mu 0.156
_exptl_absorpt_correction_T_max 1.0000
_exptl_absorpt_correction_T_min 0.9725
_exptl_absorpt_correction_type multi-scan
_exptl_absorpt_process_details '(MULscanABS in PLATON; Spek, 2009)'
_exptl_crystal_colour colourless
_exptl_crystal_density_diffrn 1.222
_exptl_crystal_density_method 'not measured'
_exptl_crystal_description block
_exptl_crystal_F_000 1240
_exptl_crystal_size_max 0.45
_exptl_crystal_size_mid 0.42
_exptl_crystal_size_min 0.40
_refine_diff_density_max 0.241
_refine_diff_density_min -0.344
_refine_ls_extinction_method none
_refine_ls_goodness_of_fit_ref 1.034
_refine_ls_hydrogen_treatment mixed
_refine_ls_matrix_type full
_refine_ls_number_parameters 381
_refine_ls_number_reflns 5906
_refine_ls_number_restraints 1
_refine_ls_restrained_S_all 1.034
_refine_ls_R_factor_all 0.0883
_refine_ls_R_factor_gt 0.0534
_refine_ls_shift/su_max 0.000
_refine_ls_shift/su_mean 0.000
_refine_ls_structure_factor_coef Fsqd
_refine_ls_weighting_details 'w=1/[\s^2^(Fo^2^)+(0.0461P)^2^+0.1416P] where P=(Fo^2^+2Fc^2^)/3'
_refine_ls_weighting_scheme calc
_refine_ls_wR_factor_gt 0.0932
_refine_ls_wR_factor_ref 0.1020
_reflns_number_gt 4215
_reflns_number_total 5906
_reflns_threshold_expression I>2\s(I)
_cod_data_source_file zq2154.cif
_cod_data_source_block I
_cod_original_sg_symbol_H-M 'P 21/n'
_cod_database_code 2234491
_cod_database_fobs_code 2234491

loop_
_symmetry_equiv_pos_site_id
_symmetry_equiv_pos_as_xyz
1 x,y,z
2 1/2-x,1/2+y,1/2-z
3 -x,-y,-z
4 1/2+x,1/2-y,1/2+z

loop_
_atom_site_aniso_label
_atom_site_aniso_U_11
_atom_site_aniso_U_22
_atom_site_aniso_U_33
_atom_site_aniso_U_12
_atom_site_aniso_U_13
_atom_site_aniso_U_23
Cl1 0.0417(4) 0.0663(5) 0.0499(4) -0.0137(3) 0.0153(3) 0.0165(4)
O1 0.0300(8) 0.0350(9) 0.0190(8) -0.0049(7) -0.0032(6) -0.0026(7)
N1 0.0205(9) 0.0188(8) 0.0168(9) 0.0017(7) -0.0012(7) 0.0010(7)
N2 0.0145(8) 0.0212(8) 0.0213(9) -0.0005(7) 0.0023(7) 0.0011(7)
N3 0.0221(9) 0.0238(9) 0.0150(9) 0.0003(7) -0.0004(7) 0.0019(7)
N4 0.0221(9) 0.0218(9) 0.0147(9) -0.0017(7) 0.0019(7) 0.0051(7)
C1 0.0199(10) 0.0219(10) 0.0217(11) 0.0029(8) 0.0035(8) -0.0018(9)
C2 0.0223(10) 0.0223(10) 0.0191(11) 0.0030(8) 0.0039(8) -0.0001(9)
C3 0.0211(10) 0.0215(10) 0.0183(11) 0.0031(8) 0.0046(8) 0.0051(8)
C4 0.0221(11) 0.0219(10) 0.0180(11) -0.0027(8) 0.0010(8) 0.0045(9)
C5 0.0267(11) 0.0180(10) 0.0218(11) -0.0041(8) 0.0012(9) -0.0005(9)
C6 0.0254(11) 0.0178(10) 0.0237(12) 0.0016(8) 0.0002(9) -0.0022(9)
C7 0.0237(11) 0.0229(10) 0.0211(11) 0.0056(9) 0.0050(9) -0.0009(9)
C8 0.0196(10) 0.0283(11) 0.0223(11) 0.0005(9) 0.0039(8) 0.0011(9)
C9 0.0203(10) 0.0230(10) 0.0202(11) -0.0035(8) 0.0029(8) -0.0005(9)
C10 0.0240(11) 0.0196(10) 0.0163(11) -0.0036(8) -0.0024(8) 0.0000(8)
C11 0.0219(11) 0.0226(10) 0.0177(11) -0.0021(8) -0.0034(8) 0.0032(9)
C12 0.0229(11) 0.0190(10) 0.0223(11) 0.0000(8) -0.0038(8) 0.0051(9)
C13 0.0247(11) 0.0231(11) 0.0340(13) 0.0049(9) 0.0001(9) 0.0020(10)
C14 0.0240(11) 0.0245(11) 0.0283(12) 0.0065(9) 0.0048(9) 0.0025(9)
C15 0.0237(11) 0.0263(11) 0.0240(12) -0.0035(9) -0.0033(9) 0.0011(9)
C16 0.0293(12) 0.0318(12) 0.0243(12) 0.0007(10) -0.0048(9) 0.0064(10)
C17 0.0330(12) 0.0270(12) 0.0207(11) -0.0028(9) 0.0021(9) 0.0059(9)
C18 0.0290(12) 0.0335(12) 0.0224(12) -0.0042(10) 0.0087(9) 0.0031(10)
C19 0.0218(11) 0.0307(12) 0.0297(13) 0.0003(9) -0.0017(9) 0.0026(10)
C20 0.0263(12) 0.0431(14) 0.0379(14) 0.0040(10) 0.0105(10) 0.0044(11)
C21 0.0325(12) 0.0279(12) 0.0216(12) -0.0034(9) 0.0030(9) -0.0039(9)
C22 0.0295(12) 0.0254(11) 0.0220(12) -0.0016(9) -0.0005(9) -0.0029(9)
C23 0.0314(12) 0.0230(11) 0.0295(13) 0.0012(9) 0.0052(10) 0.0036(10)
C24 0.0311(12) 0.0295(11) 0.0306(13) -0.0083(10) 0.0043(10) -0.0036(10)
C25 0.0200(11) 0.0250(11) 0.0305(13) -0.0047(9) -0.0015(9) 0.0072(10)
C26 0.0203(11) 0.0252(11) 0.0322(13) 0.0024(9) 0.0062(9) 0.0067(10)
C27 0.0289(12) 0.0209(10) 0.0252(12) 0.0027(9) -0.0050(9) -0.0001(9)
C28 0.0420(14) 0.0317(12) 0.0249(13) 0.0069(10) 0.0107(10) 0.0024(10)
C29 0.0238(11) 0.0158(10) 0.0222(12) 0.0029(8) -0.0006(9) -0.0015(9)
C30 0.0225(11) 0.0204(10) 0.0187(11) -0.0049(8) -0.0037(8) -0.0045(9)
C31 0.0240(11) 0.0252(11) 0.0336(13) 0.0000(9) -0.0003(9) 0.0033(10)
C32 0.0233(11) 0.0354(13) 0.0422(14) 0.0033(10) 0.0038(10) 0.0017(11)
C33 0.0285(12) 0.0400(13) 0.0252(12) -0.0121(10) 0.0042(9) 0.0000(11)
C34 0.0347(13) 0.0263(11) 0.0235(12) -0.0074(10) -0.0058(9) 0.0037(10)
C35 0.0257(11) 0.0217(11) 0.0251(12) 0.0006(9) -0.0035(9) -0.0015(9)

loop_
_atom_site_type_symbol
_atom_site_label
_atom_site_fract_x
_atom_site_fract_y
_atom_site_fract_z
_atom_site_U_iso_or_equiv
_atom_site_thermal_displace_type
_atom_site_calc_flag
_atom_site_refinement_flags
_atom_site_occupancy
Cl Cl1 1.05031(7) 0.59602(6) 0.05700(3) 0.0518(3) Uani . . 1.000
O O1 0.69721(14) 0.42893(12) 0.23989(6) 0.0285(5) Uani . . 1.000
N N1 0.54054(15) 0.36573(13) 0.17599(6) 0.0190(5) Uani . . 1.000
N N2 0.49236(15) 0.04698(13) 0.19441(6) 0.0190(5) Uani . . 1.000
N N3 0.69523(16) -0.04818(14) 0.14086(7) 0.0205(5) Uani . . 1.000
N N4 0.65525(16) 0.18840(13) 0.09895(6) 0.0196(5) Uani . . 1.000
C C1 0.45318(19) 0.34058(16) 0.21789(8) 0.0211(6) Uani . . 1.000
C C2 0.47134(19) 0.22457(16) 0.24667(8) 0.0211(6) Uani . . 1.000
C C3 0.41422(19) 0.12539(16) 0.21499(8) 0.0201(6) Uani . . 1.000
C C4 0.41809(19) -0.03545(16) 0.16818(8) 0.0208(6) Uani . . 1.000
C C5 0.4779(2) -0.14266(16) 0.15089(8) 0.0223(6) Uani . . 1.000
C C6 0.59425(19) -0.12726(16) 0.11840(8) 0.0225(6) Uani . . 1.000
C C7 0.7886(2) -0.03802(17) 0.10096(8) 0.0224(6) Uani . . 1.000
C C8 0.86281(19) 0.07432(17) 0.10394(8) 0.0233(6) Uani . . 1.000
C C9 0.77456(19) 0.16747(16) 0.08152(8) 0.0211(6) Uani . . 1.000
C C10 0.59096(19) 0.27254(16) 0.06975(8) 0.0204(6) Uani . . 1.000
C C11 0.45514(19) 0.31136(16) 0.07862(8) 0.0212(6) Uani . . 1.000
C C12 0.46446(19) 0.39816(16) 0.12436(8) 0.0219(6) Uani . . 1.000
C C13 0.3355(2) 0.43797(17) 0.14288(9) 0.0275(7) Uani . . 1.000
C C14 0.3152(2) 0.36450(17) 0.19048(9) 0.0255(7) Uani . . 1.000
C C15 0.3680(2) 0.21172(17) 0.08691(9) 0.0252(7) Uani . . 1.000
C C16 0.3952(2) 0.37268(18) 0.02826(9) 0.0291(7) Uani . . 1.000
C C17 0.6724(2) 0.30665(17) 0.03383(9) 0.0270(7) Uani . . 1.000
C C18 0.7864(2) 0.24086(18) 0.04111(9) 0.0279(7) Uani . . 1.000
C C19 0.9189(2) 0.09679(19) 0.16166(9) 0.0278(7) Uani . . 1.000
C C20 0.9764(2) 0.0633(2) 0.07007(10) 0.0352(8) Uani . . 1.000
C C21 0.7047(2) -0.06059(18) 0.04720(8) 0.0274(7) Uani . . 1.000
C C22 0.5666(2) -0.08356(18) 0.06159(8) 0.0259(7) Uani . . 1.000
C C23 0.5242(2) -0.20936(17) 0.20181(9) 0.0278(7) Uani . . 1.000
C C24 0.3731(2) -0.21047(18) 0.11673(9) 0.0304(7) Uani . . 1.000
C C25 0.2906(2) -0.00910(17) 0.17232(9) 0.0255(7) Uani . . 1.000
C C26 0.2880(2) 0.09026(17) 0.20192(9) 0.0257(7) Uani . . 1.000
C C27 0.6151(2) 0.20230(17) 0.26588(9) 0.0257(7) Uani . . 1.000
C C28 0.3973(2) 0.23431(19) 0.29592(9) 0.0323(8) Uani . . 1.000
C C29 0.65598(19) 0.41796(16) 0.19249(8) 0.0209(6) Uani . . 1.000
C C30 0.74298(19) 0.45928(16) 0.15280(8) 0.0210(6) Uani . . 1.000
C C31 0.8608(2) 0.40440(18) 0.15117(9) 0.0279(7) Uani . . 1.000
C C32 0.9543(2) 0.44442(19) 0.12113(10) 0.0336(7) Uani . . 1.000
C C33 0.9312(2) 0.54209(19) 0.09329(9) 0.0312(7) Uani . . 1.000
C C34 0.8160(2) 0.59963(18) 0.09487(9) 0.0289(7) Uani . . 1.000
C C35 0.7220(2) 0.55801(16) 0.12428(8) 0.0247(7) Uani . . 1.000
H H1 0.47190 0.39840 0.24610 0.0250 Uiso calc R 1.000
H H2 0.57810 0.04950 0.19770 0.0230 Uiso calc R 1.000
H H3N 0.7345(19) -0.0690(17) 0.1721(7) 0.0250 Uiso . . 1.000
H H4 0.62440 0.15290 0.12510 0.0230 Uiso calc R 1.000
H H6 0.63730 -0.20130 0.11650 0.0270 Uiso calc R 1.000
H H7 0.85420 -0.09910 0.10740 0.0270 Uiso calc R 1.000
H H12 0.50810 0.46530 0.11140 0.0260 Uiso calc R 1.000
H H13A 0.34150 0.51710 0.15350 0.0330 Uiso calc R 1.000
H H13B 0.26240 0.42900 0.11410 0.0330 Uiso calc R 1.000
H H14A 0.27030 0.29460 0.17860 0.0310 Uiso calc R 1.000
H H14B 0.26260 0.40360 0.21490 0.0310 Uiso calc R 1.000
H H15A 0.40200 0.17280 0.11960 0.0380 Uiso calc R 1.000
H H15B 0.36690 0.16100 0.05660 0.0380 Uiso calc R 1.000
H H15C 0.27900 0.23750 0.08980 0.0380 Uiso calc R 1.000
H H16A 0.39670 0.32400 -0.00270 0.0440 Uiso calc R 1.000
H H16B 0.44580 0.44000 0.02340 0.0440 Uiso calc R 1.000
H H16C 0.30480 0.39310 0.03200 0.0440 Uiso calc R 1.000
H H17 0.65510 0.36450 0.00850 0.0320 Uiso calc R 1.000
H H18 0.85890 0.24660 0.02140 0.0330 Uiso calc R 1.000
H H19A 0.96960 0.03230 0.17580 0.0420 Uiso calc R 1.000
H H19B 0.84730 0.11020 0.18310 0.0420 Uiso calc R 1.000
H H19C 0.97560 0.16230 0.16310 0.0420 Uiso calc R 1.000
H H20A 0.94180 0.04710 0.03320 0.0530 Uiso calc R 1.000
H H20B 1.03400 0.00270 0.08400 0.0530 Uiso calc R 1.000
H H20C 1.02580 0.13290 0.07150 0.0530 Uiso calc R 1.000
H H21A 0.70470 0.00480 0.02350 0.0330 Uiso calc R 1.000
H H21B 0.73840 -0.12560 0.02920 0.0330 Uiso calc R 1.000
H H22A 0.51370 -0.01480 0.06010 0.0310 Uiso calc R 1.000
H H22B 0.52110 -0.13980 0.03760 0.0310 Uiso calc R 1.000
H H23A 0.45140 -0.21860 0.22300 0.0420 Uiso calc R 1.000
H H23B 0.59530 -0.16920 0.22280 0.0420 Uiso calc R 1.000
H H23C 0.55540 -0.28250 0.19200 0.0420 Uiso calc R 1.000
H H24A 0.33490 -0.16520 0.08670 0.0450 Uiso calc R 1.000
H H24B 0.30480 -0.23240 0.13840 0.0450 Uiso calc R 1.000
H H24C 0.41300 -0.27700 0.10330 0.0450 Uiso calc R 1.000
H H25 0.21650 -0.05050 0.15780 0.0310 Uiso calc R 1.000
H H26 0.21210 0.12650 0.21120 0.0310 Uiso calc R 1.000
H H27A 0.64820 0.26010 0.29120 0.0380 Uiso calc R 1.000
H H27B 0.66550 0.20300 0.23540 0.0380 Uiso calc R 1.000
H H27C 0.62380 0.12960 0.28330 0.0380 Uiso calc R 1.000
H H28A 0.43610 0.29370 0.31910 0.0480 Uiso calc R 1.000
H H28B 0.30550 0.25160 0.28460 0.0480 Uiso calc R 1.000
H H28C 0.40330 0.16380 0.31540 0.0480 Uiso calc R 1.000
H H31 0.87760 0.33800 0.17110 0.0330 Uiso calc R 1.000
H H32 1.03350 0.40500 0.11970 0.0400 Uiso calc R 1.000
H H34 0.80130 0.66740 0.07590 0.0350 Uiso calc R 1.000
H H35 0.64230 0.59720 0.12500 0.0300 Uiso calc R 1.000

loop_
_atom_type_symbol
_atom_type_description
_atom_type_scat_dispersion_real
_atom_type_scat_dispersion_imag
_atom_type_scat_source
C C 0.0033 0.0016 'International Tables Vol C Tables 4.2.6.8 and 6.1.1.4'
H H 0.0000 0.0000 'International Tables Vol C Tables 4.2.6.8 and 6.1.1.4'
N N 0.0061 0.0033 'International Tables Vol C Tables 4.2.6.8 and 6.1.1.4'
O O 0.0106 0.0060 'International Tables Vol C Tables 4.2.6.8 and 6.1.1.4'
Cl Cl 0.1484 0.1585 'International Tables Vol C Tables 4.2.6.8 and 6.1.1.4'

loop_
_geom_angle_atom_site_label_1
_geom_angle_atom_site_label_2
_geom_angle_atom_site_label_3
_geom_angle
_geom_angle_publ_flag
C1 N1 C12 111.93(15) no
C1 N1 C29 116.78(15) no
C12 N1 C29 119.69(15) no
C3 N2 C4 110.96(16) no
C6 N3 C7 106.09(15) no
C9 N4 C10 110.73(16) no
C4 N2 H2 125.00 no
C3 N2 H2 124.00 no
C6 N3 H3N 113.1(13) no
C7 N3 H3N 111.6(13) no
C10 N4 H4 125.00 no
C9 N4 H4 125.00 no
N1 C1 C14 104.17(16) no
N1 C1 C2 117.18(16) no
C2 C1 C14 115.36(16) no
C1 C2 C28 105.28(16) no
C1 C2 C3 115.78(16) no
C1 C2 C27 111.11(16) no
C27 C2 C28 108.11(17) no
C3 C2 C27 109.37(16) no
C3 C2 C28 106.78(16) no
C2 C3 C26 131.91(18) no
N2 C3 C26 106.15(17) no
N2 C3 C2 121.91(17) no
C5 C4 C25 130.28(18) no
N2 C4 C5 122.03(17) no
N2 C4 C25 106.35(17) no
C4 C5 C6 114.84(16) no
C6 C5 C23 108.88(16) no
C4 C5 C23 107.28(16) no
C4 C5 C24 109.32(17) no
C6 C5 C24 107.66(16) no
C23 C5 C24 108.73(16) no
N3 C6 C22 100.71(16) no
N3 C6 C5 115.48(16) no
C5 C6 C22 118.22(17) no
N3 C7 C8 113.32(16) no
N3 C7 C21 104.13(16) no
C8 C7 C21 114.65(17) no
C7 C8 C20 107.59(17) no
C9 C8 C19 111.74(17) no
C7 C8 C9 110.86(16) no
C7 C8 C19 109.21(17) no
C9 C8 C20 108.63(17) no
C19 C8 C20 108.70(17) no
N4 C9 C8 122.41(17) no
N4 C9 C18 106.47(17) no
C8 C9 C18 131.03(18) no
N4 C10 C17 106.38(17) no
N4 C10 C11 122.76(17) no
C11 C10 C17 130.85(18) no
C12 C11 C16 106.18(16) no
C10 C11 C15 110.31(16) no
C15 C11 C16 107.75(17) no
C10 C11 C12 109.88(16) no
C10 C11 C16 108.21(16) no
C12 C11 C15 114.24(17) no
N1 C12 C13 101.44(16) no
N1 C12 C11 117.13(16) no
C11 C12 C13 117.19(17) no
C12 C13 C14 105.32(16) no
C1 C14 C13 104.98(16) no
C10 C17 C18 108.17(19) no
C9 C18 C17 108.24(19) no
C7 C21 C22 105.11(16) no
C6 C22 C21 102.14(16) no
C4 C25 C26 108.38(18) no
C3 C26 C25 108.16(18) no
O1 C29 N1 122.32(18) no
N1 C29 C30 120.88(17) no
O1 C29 C30 116.71(17) no
C31 C30 C35 118.22(19) no
C29 C30 C35 123.90(18) no
C29 C30 C31 117.07(18) no
C30 C31 C32 121.4(2) no
C31 C32 C33 119.3(2) no
Cl1 C33 C32 119.82(17) no
Cl1 C33 C34 119.44(17) no
C32 C33 C34 120.7(2) no
C33 C34 C35 119.6(2) no
C30 C35 C34 120.75(19) no
N1 C1 H1 106.00 no
C2 C1 H1 106.00 no
C14 C1 H1 106.00 no
N3 C6 H6 107.00 no
C5 C6 H6 107.00 no
C22 C6 H6 107.00 no
N3 C7 H7 108.00 no
C8 C7 H7 108.00 no
C21 C7 H7 108.00 no
N1 C12 H12 107.00 no
C11 C12 H12 107.00 no
C13 C12 H12 107.00 no
C12 C13 H13A 111.00 no
C12 C13 H13B 111.00 no
C14 C13 H13A 111.00 no
C14 C13 H13B 111.00 no
H13A C13 H13B 109.00 no
C1 C14 H14A 111.00 no
C1 C14 H14B 111.00 no
C13 C14 H14A 111.00 no
C13 C14 H14B 111.00 no
H14A C14 H14B 109.00 no
C11 C15 H15A 109.00 no
C11 C15 H15B 109.00 no
C11 C15 H15C 109.00 no
H15A C15 H15B 110.00 no
H15A C15 H15C 109.00 no
H15B C15 H15C 109.00 no
C11 C16 H16A 109.00 no
C11 C16 H16B 109.00 no
C11 C16 H16C 110.00 no
H16A C16 H16B 110.00 no
H16A C16 H16C 109.00 no
H16B C16 H16C 109.00 no
C10 C17 H17 126.00 no
C18 C17 H17 126.00 no
C9 C18 H18 126.00 no
C17 C18 H18 126.00 no
C8 C19 H19A 110.00 no
C8 C19 H19B 109.00 no
C8 C19 H19C 110.00 no
H19A C19 H19B 109.00 no
H19A C19 H19C 109.00 no
H19B C19 H19C 109.00 no
C8 C20 H20A 109.00 no
C8 C20 H20B 109.00 no
C8 C20 H20C 109.00 no
H20A C20 H20B 109.00 no
H20A C20 H20C 110.00 no
H20B C20 H20C 109.00 no
C7 C21 H21A 111.00 no
C7 C21 H21B 111.00 no
C22 C21 H21A 111.00 no
C22 C21 H21B 111.00 no
H21A C21 H21B 109.00 no
C6 C22 H22A 111.00 no
C6 C22 H22B 111.00 no
C21 C22 H22A 111.00 no
C21 C22 H22B 111.00 no
H22A C22 H22B 109.00 no
C5 C23 H23A 110.00 no
C5 C23 H23B 109.00 no
C5 C23 H23C 109.00 no
H23A C23 H23B 109.00 no
H23A C23 H23C 109.00 no
H23B C23 H23C 109.00 no
C5 C24 H24A 109.00 no
C5 C24 H24B 109.00 no
C5 C24 H24C 109.00 no
H24A C24 H24B 110.00 no
H24A C24 H24C 109.00 no
H24B C24 H24C 110.00 no
C4 C25 H25 126.00 no
C26 C25 H25 126.00 no
C3 C26 H26 126.00 no
C25 C26 H26 126.00 no
C2 C27 H27A 109.00 no
C2 C27 H27B 109.00 no
C2 C27 H27C 109.00 no
H27A C27 H27B 109.00 no
H27A C27 H27C 109.00 no
H27B C27 H27C 109.00 no
C2 C28 H28A 109.00 no
C2 C28 H28B 110.00 no
C2 C28 H28C 109.00 no
H28A C28 H28B 109.00 no
H28A C28 H28C 109.00 no
H28B C28 H28C 109.00 no
C30 C31 H31 119.00 no
C32 C31 H31 119.00 no
C31 C32 H32 120.00 no
C33 C32 H32 120.00 no
C33 C34 H34 120.00 no
C35 C34 H34 120.00 no
C30 C35 H35 120.00 no
C34 C35 H35 120.00 no

loop_
_geom_bond_atom_site_label_1
_geom_bond_atom_site_label_2
_geom_bond_distance
_geom_bond_publ_flag
Cl1 C33 1.745(2) no
O1 C29 1.233(3) no
N1 C1 1.503(3) no
N1 C12 1.496(3) no
N1 C29 1.368(3) no
N2 C3 1.383(3) no
N2 C4 1.376(2) no
N3 C6 1.475(3) no
N3 C7 1.482(3) no
N4 C9 1.380(3) no
N4 C10 1.378(3) no
N2 H2 0.8800 no
N3 H3N 0.882(18) no
N4 H4 0.8800 no
C1 C2 1.576(3) no
C1 C14 1.536(3) no
C2 C3 1.518(3) no
C2 C27 1.530(3) no
C2 C28 1.543(3) no
C3 C26 1.373(3) no
C4 C5 1.518(3) no
C4 C25 1.370(3) no
C5 C23 1.546(3) no
C5 C6 1.545(3) no
C5 C24 1.538(3) no
C6 C22 1.527(3) no
C7 C8 1.552(3) no
C7 C21 1.549(3) no
C8 C20 1.538(3) no
C8 C9 1.512(3) no
C8 C19 1.532(3) no
C9 C18 1.369(3) no
C10 C11 1.520(3) no
C10 C17 1.373(3) no
C11 C16 1.539(3) no
C11 C12 1.555(3) no
C11 C15 1.529(3) no
C12 C13 1.539(3) no
C13 C14 1.530(3) no
C17 C18 1.412(3) no
C21 C22 1.538(3) no
C25 C26 1.414(3) no
C29 C30 1.510(3) no
C30 C35 1.395(3) no
C30 C31 1.389(3) no
C31 C32 1.384(3) no
C32 C33 1.377(3) no
C33 C34 1.381(3) no
C34 C35 1.385(3) no
C1 H1 1.0000 no
C6 H6 1.0000 no
C7 H7 1.0000 no
C12 H12 1.0000 no
C13 H13A 0.9900 no
C13 H13B 0.9900 no
C14 H14A 0.9900 no
C14 H14B 0.9900 no
C15 H15A 0.9800 no
C15 H15B 0.9800 no
C15 H15C 0.9800 no
C16 H16A 0.9800 no
C16 H16B 0.9800 no
C16 H16C 0.9800 no
C17 H17 0.9500 no
C18 H18 0.9500 no
C19 H19A 0.9800 no
C19 H19B 0.9800 no
C19 H19C 0.9800 no
C20 H20A 0.9800 no
C20 H20B 0.9800 no
C20 H20C 0.9800 no
C21 H21A 0.9900 no
C21 H21B 0.9900 no
C22 H22A 0.9900 no
C22 H22B 0.9900 no
C23 H23A 0.9800 no
C23 H23B 0.9800 no
C23 H23C 0.9800 no
C24 H24A 0.9800 no
C24 H24B 0.9800 no
C24 H24C 0.9800 no
C25 H25 0.9500 no
C26 H26 0.9500 no
C27 H27A 0.9800 no
C27 H27B 0.9800 no
C27 H27C 0.9800 no
C28 H28A 0.9800 no
C28 H28B 0.9800 no
C28 H28C 0.9800 no
C31 H31 0.9500 no
C32 H32 0.9500 no
C34 H34 0.9500 no
C35 H35 0.9500 no

loop_
_geom_hbond_atom_site_label_D
_geom_hbond_atom_site_label_H
_geom_hbond_atom_site_label_A
_geom_hbond_site_symmetry_A
_geom_hbond_distance_DH
_geom_hbond_distance_HA
_geom_hbond_distance_DA
_geom_hbond_angle_DHA
_geom_hbond_publ_flag
N2 H2 N3 . 0.88 2.31 2.865(2) 121 yes
N4 H4 N3 . 0.88 2.55 3.051(2) 117 yes
C15 H15A N2 . 0.98 2.52 3.488(3) 171 yes
C15 H15A Cg1 . 0.98 2.40 3.301(2) 152 yes
N3 H3N O1 2_645 0.882(18) 2.257(18) 3.105(2) 161.1(18) yes
C23 H23B O1 2_645 0.98 2.53 3.495(3) 168 yes
C27 H27C Cg2 2_645 0.98 2.82 3.702(2) 150 yes

loop_
_geom_torsion_atom_site_label_1
_geom_torsion_atom_site_label_2
_geom_torsion_atom_site_label_3
_geom_torsion_atom_site_label_4
_geom_torsion
_geom_torsion_publ_flag
C12 N1 C1 C2 126.13(17) no
C12 N1 C1 C14 -2.6(2) no
C29 N1 C1 C2 -90.6(2) no
C29 N1 C1 C14 140.62(17) no
C1 N1 C12 C11 -106.27(18) no
C1 N1 C12 C13 22.59(19) no
C29 N1 C12 C11 111.7(2) no
C29 N1 C12 C13 -119.47(18) no
C1 N1 C29 O1 11.0(3) no
C1 N1 C29 C30 -172.54(16) no
C12 N1 C29 O1 151.33(18) no
C12 N1 C29 C30 -32.3(3) no
C4 N2 C3 C2 178.98(17) no
C4 N2 C3 C26 0.8(2) no
C3 N2 C4 C5 -168.17(18) no
C3 N2 C4 C25 -0.2(2) no
C7 N3 C6 C5 -174.32(16) no
C7 N3 C6 C22 -45.77(18) no
C6 N3 C7 C8 154.10(16) no
C6 N3 C7 C21 28.87(19) no
C10 N4 C9 C8 -176.00(18) no
C10 N4 C9 C18 0.9(2) no
C9 N4 C10 C11 177.92(17) no
C9 N4 C10 C17 -1.1(2) no
N1 C1 C2 C3 -76.6(2) no
N1 C1 C2 C27 48.9(2) no
N1 C1 C2 C28 165.73(16) no
C14 C1 C2 C3 46.6(2) no
C14 C1 C2 C27 172.15(17) no
C14 C1 C2 C28 -71.0(2) no
N1 C1 C14 C13 -18.9(2) no
C2 C1 C14 C13 -148.75(17) no
C1 C2 C3 N2 108.6(2) no
C1 C2 C3 C26 -73.8(3) no
C27 C2 C3 N2 -17.9(3) no
C27 C2 C3 C26 159.7(2) no
C28 C2 C3 N2 -134.63(19) no
C28 C2 C3 C26 43.0(3) no
N2 C3 C26 C25 -1.1(2) no
C2 C3 C26 C25 -179.0(2) no
N2 C4 C5 C6 -51.8(3) no
N2 C4 C5 C23 69.4(2) no
N2 C4 C5 C24 -172.90(18) no
C25 C4 C5 C6 143.4(2) no
C25 C4 C5 C23 -95.5(3) no
C25 C4 C5 C24 22.3(3) no
N2 C4 C25 C26 -0.5(2) no
C5 C4 C25 C26 166.1(2) no
C4 C5 C6 N3 48.0(2) no
C4 C5 C6 C22 -71.3(2) no
C23 C5 C6 N3 -72.3(2) no
C23 C5 C6 C22 168.44(17) no
C24 C5 C6 N3 170.03(16) no
C24 C5 C6 C22 50.7(2) no
N3 C6 C22 C21 43.55(18) no
C5 C6 C22 C21 170.30(17) no
N3 C7 C8 C9 -74.1(2) no
N3 C7 C8 C19 49.4(2) no
N3 C7 C8 C20 167.26(17) no
C21 C7 C8 C9 45.3(2) no
C21 C7 C8 C19 168.80(17) no
C21 C7 C8 C20 -73.4(2) no
N3 C7 C21 C22 -0.6(2) no
C8 C7 C21 C22 -124.95(18) no
C7 C8 C9 N4 53.4(2) no
C7 C8 C9 C18 -122.6(2) no
C19 C8 C9 N4 -68.7(2) no
C19 C8 C9 C18 115.3(2) no
C20 C8 C9 N4 171.42(18) no
C20 C8 C9 C18 -4.6(3) no
N4 C9 C18 C17 -0.3(2) no
C8 C9 C18 C17 176.2(2) no
N4 C10 C11 C12 84.7(2) no
N4 C10 C11 C15 -42.2(3) no
N4 C10 C11 C16 -159.80(18) no
C17 C10 C11 C12 -96.6(3) no
C17 C10 C11 C15 136.6(2) no
C17 C10 C11 C16 18.9(3) no
N4 C10 C17 C18 0.9(2) no
C11 C10 C17 C18 -178.0(2) no
C10 C11 C12 N1 -53.0(2) no
C10 C11 C12 C13 -173.86(17) no
C15 C11 C12 N1 71.6(2) no
C15 C11 C12 C13 -49.3(2) no
C16 C11 C12 N1 -169.75(16) no
C16 C11 C12 C13 69.3(2) no
N1 C12 C13 C14 -33.75(19) no
C11 C12 C13 C14 95.1(2) no
C12 C13 C14 C1 33.4(2) no
C10 C17 C18 C9 -0.3(3) no
C7 C21 C22 C6 -26.4(2) no
C4 C25 C26 C3 1.1(3) no
O1 C29 C30 C31 65.7(3) no
O1 C29 C30 C35 -103.8(2) no
N1 C29 C30 C31 -110.9(2) no
N1 C29 C30 C35 79.6(3) no
C29 C30 C31 C32 -171.7(2) no
C35 C30 C31 C32 -1.6(3) no
C29 C30 C35 C34 169.84(19) no
C31 C30 C35 C34 0.4(3) no
C30 C31 C32 C33 1.6(3) no
C31 C32 C33 Cl1 177.89(18) no
C31 C32 C33 C34 -0.4(3) no
Cl1 C33 C34 C35 -179.02(17) no
C32 C33 C34 C35 -0.8(3) no
C33 C34 C35 C30 0.7(3) no
